data_4338791
loop_
_publ_author_name
'Oishi, Masataka'
'Oshima, Masato'
'Suzuki, Hiroharu'

_publ_section_title
;
 A study on zr-ir multiple bonding active for C-h bond cleavage.
;
_journal_issue 13
_journal_name_full 'Inorganic chemistry'
_journal_page_first 6634
_journal_page_last 6654
_journal_paper_doi 10.1021/ic500258g
_journal_volume 53
_journal_year 2014
_chemical_formula_sum 'C33 H54 Ir N O2 Si Zr'
_chemical_formula_weight 808.28
_chemical_name_systematic
; 
 ? 
;
_space_group_IT_number 14
_symmetry_cell_setting monoclinic
_symmetry_space_group_name_Hall '-P 2yn'
_symmetry_space_group_name_H-M 'P 1 21/n 1'
_atom_sites_solution_hydrogens geom
_atom_sites_solution_primary direct
_atom_sites_solution_secondary difmap
_audit_creation_method SHELXL-97
_cell_angle_alpha 90.00
_cell_angle_beta 104.2160(8)
_cell_angle_gamma 90.00
_cell_formula_units_Z 4
_cell_length_a 11.4174(3)
_cell_length_b 14.8575(3)
_cell_length_c 20.9837(5)
_cell_measurement_reflns_used 33729
_cell_measurement_temperature 173(2)
_cell_measurement_theta_max 27.48
_cell_measurement_theta_min 3.11
_cell_volume 3450.54(14)
_computing_cell_refinement 'PROCESS-AUTO (T.Higashi, 1998)'
_computing_data_collection 'PROCESS-AUTO (T.Higashi, 1998)'
_computing_data_reduction 'PROCESS-AUTO (T.Higashi, 1998)'
_computing_molecular_graphics 'ORTEX (P.McArdle, 1995)'
_computing_publication_material SHELXL-97
_computing_structure_refinement 'SHELXL-97 (Sheldrick, 1997)'
_computing_structure_solution 'SHELXS-97 (Sheldrick, 1990)'
_diffrn_ambient_temperature 173(2)
_diffrn_detector_area_resol_mean 100
_diffrn_measured_fraction_theta_full 0.996
_diffrn_measured_fraction_theta_max 0.996
_diffrn_measurement_device_type 'Rigaku R-AXIS RAPID Imaging Plate'
_diffrn_measurement_method 'oscillation photograph'
_diffrn_radiation_monochromator graphite
_diffrn_radiation_source 'Rigaku Rotating Anode ultraX18'
_diffrn_radiation_type MoK\a
_diffrn_radiation_wavelength 0.71069
_diffrn_reflns_av_R_equivalents 0.0268
_diffrn_reflns_av_sigmaI/netI 0.0218
_diffrn_reflns_limit_h_max 14
_diffrn_reflns_limit_h_min -14
_diffrn_reflns_limit_k_max 19
_diffrn_reflns_limit_k_min -19
_diffrn_reflns_limit_l_max 22
_diffrn_reflns_limit_l_min -27
_diffrn_reflns_number 33729
_diffrn_reflns_theta_full 27.48
_diffrn_reflns_theta_max 27.48
_diffrn_reflns_theta_min 3.11
_exptl_absorpt_coefficient_mu 4.217
_exptl_absorpt_correction_T_max 0.6579
_exptl_absorpt_correction_T_min 0.5729
_exptl_absorpt_correction_type numerical
_exptl_absorpt_process_details 'NUMABS (T.Higashi, 1999)'
_exptl_crystal_colour colorless
_exptl_crystal_density_diffrn 1.556
_exptl_crystal_density_meas ?
_exptl_crystal_density_method 'not measured'
_exptl_crystal_description chunk
_exptl_crystal_F_000 1624
_exptl_crystal_size_max 0.218
_exptl_crystal_size_mid 0.139
_exptl_crystal_size_min 0.100
_refine_diff_density_max 1.452
_refine_diff_density_min -0.500
_refine_diff_density_rms 0.077
_refine_ls_extinction_method none
_refine_ls_goodness_of_fit_ref 1.040
_refine_ls_hydrogen_treatment mixed
_refine_ls_matrix_type full
_refine_ls_number_parameters 405
_refine_ls_number_reflns 7887
_refine_ls_number_restraints 0
_refine_ls_restrained_S_all 1.040
_refine_ls_R_factor_all 0.0263
_refine_ls_R_factor_gt 0.0217
_refine_ls_shift/su_max 0.004
_refine_ls_shift/su_mean 0.000
_refine_ls_structure_factor_coef Fsqd
_refine_ls_weighting_details 'calc w=1/[\s^2^(Fo^2^)+(0.0194P)^2^+3.4012P] where P=(Fo^2^+2Fc^2^)/3'
_refine_ls_weighting_scheme calc
_refine_ls_wR_factor_gt 0.0465
_refine_ls_wR_factor_ref 0.0478
_reflns_number_gt 7113
_reflns_number_total 8210
_reflns_threshold_expression >2sigma(I)
_cod_data_source_file ic500258g_si_002.cif
_cod_data_source_block 15a
_cod_depositor_comments
;
The following automatic conversions were performed:

'_symmetry_cell_setting' value 'Monoclinic' changed to 'monoclinic'
according to
/usr/data/users/saulius/crontab/automatic-downloads/rss-feeds/ACS/lib/dictionaries/cif_core.dic
dictionary named 'cif_core.dic' version 2.4.2 from 2011-04-26.

Automatic conversion script
Id: cif_fix_values 2281 2013-09-26 08:29:07Z andrius 

 Adding full bibliography for 4338782--4338806.cif.

The following automatic conversions were performed:

'_exptl_crystal_density_meas' value 'not measured' was changed to '?'
- the value is perceived as not measured.

Automatic conversion script
Id: cif_fix_values 3008 2015-01-20 13:52:24Z robertas 
;
_cod_original_sg_symbol_H-M P21/n
_cod_database_code 4338791

loop_
_symmetry_equiv_pos_as_xyz
'x, y, z'
'x+1/2, -y+1/2, z+1/2'
'-x, -y, -z'
'-x-1/2, y-1/2, -z-1/2'

loop_
_atom_site_label
_atom_site_type_symbol
_atom_site_fract_x
_atom_site_fract_y
_atom_site_fract_z
_atom_site_U_iso_or_equiv
_atom_site_adp_type
_atom_site_occupancy
_atom_site_symmetry_multiplicity
_atom_site_calc_flag
_atom_site_refinement_flags
Ir1 Ir 0.637503(9) 0.368408(7) 0.762165(5) 0.02456(3) Uani 1 1 d .
Zr1 Zr 0.56568(2) 0.307040(16) 0.871724(11) 0.02217(5) Uani 1 1 d .
Si1 Si 0.31420(7) 0.31431(6) 0.89759(4) 0.03435(17) Uani 1 1 d .
N1 N 0.38054(19) 0.27491(15) 0.83699(10) 0.0284(5) Uani 1 1 d .
O1 O 0.79481(17) 0.26272(14) 0.91383(10) 0.0367(4) Uani 1 1 d .
O2 O 0.4719(2) 0.07071(14) 0.90621(12) 0.0500(6) Uani 1 1 d .
C1 C 0.4532(2) 0.37260(18) 0.94530(13) 0.0305(6) Uani 1 1 d .
C2 C 0.5504(3) 0.32818(18) 0.99029(12) 0.0307(6) Uani 1 1 d .
C3 C 0.6590(3) 0.3739(2) 0.99145(13) 0.0338(6) Uani 1 1 d .
C4 C 0.6321(3) 0.44759(19) 0.94725(13) 0.0334(6) Uani 1 1 d .
C5 C 0.5064(3) 0.44712(18) 0.91902(12) 0.0313(6) Uani 1 1 d .
C6 C 0.5423(3) 0.2496(2) 1.03467(15) 0.0458(8) Uani 1 1 d .
H6A H 0.4847 0.2053 1.0104 0.071(12) Uiso 1 1 calc R
H6B H 0.5148 0.2709 1.0728 0.082(13) Uiso 1 1 calc R
H6C H 0.6220 0.2216 1.0497 0.123 Uiso 1 1 calc R
C7 C 0.7805(3) 0.3539(3) 1.03650(15) 0.0488(8) Uani 1 1 d .
H7A H 0.8440 0.3809 1.0187 0.073 Uiso 1 1 calc R
H7B H 0.7924 0.2886 1.0401 0.073 Uiso 1 1 calc R
H7C H 0.7843 0.3790 1.0801 0.073 Uiso 1 1 calc R
C8 C 0.7181(3) 0.5198(2) 0.93731(17) 0.0475(8) Uani 1 1 d .
H8A H 0.8003 0.4953 0.9465 0.071 Uiso 1 1 calc R
H8B H 0.7157 0.5701 0.9672 0.071 Uiso 1 1 calc R
H8C H 0.6945 0.5411 0.8918 0.074(13) Uiso 1 1 calc R
C9 C 0.4396(3) 0.5167(2) 0.87073(15) 0.0418(7) Uani 1 1 d .
H9A H 0.3822 0.4864 0.8347 0.063 Uiso 1 1 calc R
H9B H 0.4977 0.5510 0.8530 0.054(10) Uiso 1 1 calc R
H9C H 0.3958 0.5576 0.8933 0.093(15) Uiso 1 1 calc R
C10 C 0.2569(3) 0.2266(2) 0.94734(18) 0.0505(8) Uani 1 1 d .
H10A H 0.1745 0.2092 0.9245 0.075(13) Uiso 1 1 calc R
H10B H 0.2569 0.2513 0.9906 0.084(14) Uiso 1 1 calc R
H10C H 0.3096 0.1736 0.9528 0.074(13) Uiso 1 1 calc R
C11 C 0.1827(3) 0.3928(3) 0.87006(19) 0.0535(9) Uani 1 1 d .
H11A H 0.1110 0.3584 0.8481 0.074(13) Uiso 1 1 calc R
H11B H 0.2014 0.4372 0.8394 0.076(13) Uiso 1 1 calc R
H11C H 0.1671 0.4239 0.9083 0.097(16) Uiso 1 1 calc R
C12 C 0.3128(3) 0.2293(2) 0.77587(14) 0.0376(7) Uani 1 1 d .
C13 C 0.3950(3) 0.1657(2) 0.74997(16) 0.0479(8) Uani 1 1 d .
H13A H 0.4314 0.1223 0.7843 0.072(13) Uiso 1 1 calc R
H13B H 0.4590 0.2005 0.7376 0.049(10) Uiso 1 1 calc R
H13C H 0.3477 0.1336 0.7114 0.054(10) Uiso 1 1 calc R
C14 C 0.2587(3) 0.2997(3) 0.72383(16) 0.0571(10) Uani 1 1 d .
H14A H 0.2030 0.3384 0.7402 0.054(11) Uiso 1 1 calc R
H14B H 0.2148 0.2695 0.6835 0.080(13) Uiso 1 1 calc R
H14C H 0.3237 0.3365 0.7144 0.067(12) Uiso 1 1 calc R
C15 C 0.2084(3) 0.1726(3) 0.78977(19) 0.0574(10) Uani 1 1 d .
H15A H 0.2410 0.1289 0.8246 0.055(11) Uiso 1 1 calc R
H15B H 0.1671 0.1406 0.7497 0.076(13) Uiso 1 1 calc R
H15C H 0.1510 0.2123 0.8038 0.114 Uiso 1 1 calc R
C16 C 0.6342(3) 0.3522(2) 0.65658(14) 0.0434(8) Uani 1 1 d .
C17 C 0.5732(3) 0.4342(3) 0.66525(14) 0.0458(8) Uani 1 1 d .
C18 C 0.6564(3) 0.4916(2) 0.70640(15) 0.0463(8) Uani 1 1 d .
C19 C 0.7688(3) 0.4491(2) 0.72228(15) 0.0464(8) Uani 1 1 d .
C20 C 0.7579(3) 0.3635(2) 0.69299(16) 0.0445(8) Uani 1 1 d .
C21 C 0.5846(5) 0.2741(3) 0.6133(2) 0.0978(19) Uani 1 1 d .
H21A H 0.4976 0.2690 0.6096 0.147 Uiso 1 1 calc R
H21B H 0.6250 0.2187 0.6324 0.147 Uiso 1 1 calc R
H21C H 0.5988 0.2835 0.5696 0.147 Uiso 1 1 calc R
C22 C 0.4438(4) 0.4563(4) 0.6328(2) 0.0961(19) Uani 1 1 d .
H22A H 0.3973 0.4005 0.6226 0.144 Uiso 1 1 calc R
H22B H 0.4401 0.4898 0.5921 0.144 Uiso 1 1 calc R
H22C H 0.4097 0.4931 0.6626 0.144 Uiso 1 1 calc R
C23 C 0.6331(6) 0.5874(3) 0.7253(2) 0.0975(19) Uani 1 1 d .
H23A H 0.5468 0.6009 0.7099 0.146 Uiso 1 1 calc R
H23B H 0.6795 0.6292 0.7049 0.146 Uiso 1 1 calc R
H23C H 0.6581 0.5938 0.7732 0.146 Uiso 1 1 calc R
C24 C 0.8839(4) 0.4923(4) 0.7609(2) 0.106(2) Uani 1 1 d .
H24A H 0.9464 0.4461 0.7743 0.159 Uiso 1 1 calc R
H24B H 0.8692 0.5217 0.8000 0.159 Uiso 1 1 calc R
H24C H 0.9109 0.5372 0.7334 0.159 Uiso 1 1 calc R
C25 C 0.8613(5) 0.3012(4) 0.6924(3) 0.0960(19) Uani 1 1 d .
H25A H 0.8303 0.2403 0.6810 0.094(17) Uiso 1 1 calc R
H25B H 0.9175 0.3006 0.7360 0.141 Uiso 1 1 calc R
H25C H 0.9036 0.3222 0.6597 0.141 Uiso 1 1 calc R
C26 C 0.6378(2) 0.16604(19) 0.90939(12) 0.0300(6) Uani 1 1 d .
C27 C 0.7620(3) 0.17398(19) 0.92331(12) 0.0323(6) Uani 1 1 d .
C28 C 0.8442(3) 0.1049(2) 0.94418(14) 0.0424(7) Uani 1 1 d .
H28 H 0.9289 0.1146 0.9528 0.051 Uiso 1 1 calc R
C29 C 0.7962(3) 0.0211(2) 0.95184(14) 0.0491(9) Uani 1 1 d .
H29 H 0.8492 -0.0280 0.9665 0.059 Uiso 1 1 calc R
C30 C 0.6730(3) 0.0076(2) 0.93864(14) 0.0452(8) Uani 1 1 d .
H30 H 0.6416 -0.0506 0.9433 0.060(11) Uiso 1 1 calc R
C31 C 0.5947(3) 0.08018(19) 0.91833(14) 0.0359(6) Uani 1 1 d .
C32 C 0.9125(3) 0.2828(3) 0.90718(18) 0.0509(8) Uani 1 1 d .
H32A H 0.9160 0.3459 0.8942 0.061(11) Uiso 1 1 calc R
H32B H 0.9318 0.2438 0.8735 0.063(11) Uiso 1 1 calc R
H32C H 0.9711 0.2726 0.9493 0.063(11) Uiso 1 1 calc R
C33 C 0.4223(4) -0.0180(2) 0.9051(2) 0.0652(11) Uani 1 1 d .
H33A H 0.3339 -0.0145 0.8931 0.078(14) Uiso 1 1 calc R
H33B H 0.4495 -0.0454 0.9487 0.118 Uiso 1 1 calc R
H33C H 0.4495 -0.0548 0.8728 0.118 Uiso 1 1 calc R
H34 H 0.644(3) 0.270(2) 0.7891(16) 0.047(9) Uiso 1 1 d .
H35 H 0.691(3) 0.392(2) 0.8313(17) 0.059(10) Uiso 1 1 d .
H36 H 0.515(4) 0.375(2) 0.7758(19) 0.069(12) Uiso 1 1 d .

loop_
_atom_site_aniso_label
_atom_site_aniso_U_11
_atom_site_aniso_U_22
_atom_site_aniso_U_33
_atom_site_aniso_U_23
_atom_site_aniso_U_13
_atom_site_aniso_U_12
Ir1 0.02618(5) 0.02787(6) 0.02065(5) 0.00215(4) 0.00768(4) 0.00065(4)
Zr1 0.02292(11) 0.02441(12) 0.01988(11) 0.00082(9) 0.00661(9) 0.00061(9)
Si1 0.0278(4) 0.0408(4) 0.0366(4) 0.0011(3) 0.0120(3) 0.0022(3)
N1 0.0264(11) 0.0325(12) 0.0265(11) -0.0015(9) 0.0068(9) -0.0019(9)
O1 0.0281(10) 0.0454(12) 0.0366(11) 0.0054(9) 0.0079(8) 0.0025(9)
O2 0.0567(14) 0.0328(11) 0.0648(15) 0.0045(11) 0.0228(12) -0.0054(10)
C1 0.0339(14) 0.0337(14) 0.0263(13) -0.0038(11) 0.0120(11) 0.0049(11)
C2 0.0408(15) 0.0321(14) 0.0221(12) -0.0006(11) 0.0133(11) 0.0045(12)
C3 0.0364(15) 0.0438(16) 0.0207(12) -0.0059(11) 0.0058(11) 0.0029(12)
C4 0.0414(15) 0.0332(15) 0.0274(13) -0.0072(11) 0.0122(11) -0.0068(12)
C5 0.0421(15) 0.0287(14) 0.0234(12) -0.0027(11) 0.0089(11) 0.0064(12)
C6 0.061(2) 0.0470(18) 0.0323(15) 0.0085(14) 0.0179(15) 0.0036(16)
C7 0.0407(17) 0.070(2) 0.0307(15) -0.0047(15) -0.0002(13) 0.0079(16)
C8 0.054(2) 0.0442(18) 0.0469(19) -0.0119(15) 0.0171(15) -0.0186(15)
C9 0.0544(19) 0.0337(15) 0.0393(16) 0.0056(13) 0.0155(14) 0.0086(14)
C10 0.0435(19) 0.060(2) 0.054(2) 0.0050(17) 0.0242(16) -0.0072(17)
C11 0.0354(17) 0.061(2) 0.063(2) -0.0029(19) 0.0106(16) 0.0100(16)
C12 0.0311(14) 0.0467(17) 0.0325(15) -0.0045(13) 0.0030(11) -0.0074(13)
C13 0.0505(19) 0.055(2) 0.0399(18) -0.0192(16) 0.0140(15) -0.0130(16)
C14 0.046(2) 0.080(3) 0.0366(18) 0.0025(17) -0.0062(15) -0.0067(19)
C15 0.048(2) 0.069(2) 0.055(2) -0.018(2) 0.0122(17) -0.0291(18)
C16 0.065(2) 0.0465(18) 0.0248(14) -0.0033(12) 0.0220(14) -0.0122(15)
C17 0.0379(16) 0.075(2) 0.0282(14) 0.0231(15) 0.0163(12) 0.0151(16)
C18 0.079(2) 0.0347(16) 0.0308(15) 0.0114(13) 0.0237(16) 0.0044(16)
C19 0.0505(19) 0.056(2) 0.0333(15) 0.0140(15) 0.0116(14) -0.0183(16)
C20 0.0476(18) 0.0494(18) 0.0467(18) 0.0220(15) 0.0311(15) 0.0161(15)
C21 0.161(5) 0.096(4) 0.050(2) -0.033(2) 0.052(3) -0.060(4)
C22 0.050(2) 0.184(6) 0.055(2) 0.059(3) 0.0137(19) 0.030(3)
C23 0.208(6) 0.036(2) 0.070(3) 0.015(2) 0.074(4) 0.017(3)
C24 0.083(3) 0.157(5) 0.068(3) 0.034(3) 0.001(2) -0.075(4)
C25 0.100(4) 0.105(4) 0.113(4) 0.065(3) 0.084(3) 0.061(3)
C26 0.0348(14) 0.0328(14) 0.0239(13) 0.0018(11) 0.0099(11) 0.0055(11)
C27 0.0380(15) 0.0373(15) 0.0219(12) 0.0017(11) 0.0078(11) 0.0107(12)
C28 0.0425(17) 0.0531(19) 0.0293(15) -0.0006(13) 0.0043(12) 0.0209(15)
C29 0.071(2) 0.0427(18) 0.0297(15) 0.0010(13) 0.0057(15) 0.0295(17)
C30 0.075(2) 0.0324(16) 0.0293(15) 0.0003(12) 0.0146(15) 0.0104(16)
C31 0.0491(17) 0.0334(15) 0.0283(14) 0.0008(12) 0.0153(12) 0.0043(13)
C32 0.0334(16) 0.066(2) 0.056(2) -0.0107(18) 0.0172(15) -0.0061(15)
C33 0.083(3) 0.0387(19) 0.079(3) -0.0007(19) 0.031(2) -0.0156(19)

loop_
_atom_type_symbol
_atom_type_description
_atom_type_scat_dispersion_real
_atom_type_scat_dispersion_imag
_atom_type_scat_source
C C 0.0033 0.0016 'International Tables Vol C Tables 4.2.6.8 and 6.1.1.4'
H H 0.0000 0.0000 'International Tables Vol C Tables 4.2.6.8 and 6.1.1.4'
Ir Ir -1.4442 7.9887 'International Tables Vol C Tables 4.2.6.8 and 6.1.1.4'
N N 0.0061 0.0033 'International Tables Vol C Tables 4.2.6.8 and 6.1.1.4'
O O 0.0106 0.0060 'International Tables Vol C Tables 4.2.6.8 and 6.1.1.4'
Si Si 0.0817 0.0704 'International Tables Vol C Tables 4.2.6.8 and 6.1.1.4'
Zr Zr -2.9673 0.5597 'International Tables Vol C Tables 4.2.6.8 and 6.1.1.4'

loop_
_geom_angle_atom_site_label_1
_geom_angle_atom_site_label_2
_geom_angle_atom_site_label_3
_geom_angle
C18 Ir1 C17 37.01(13)
C18 Ir1 C16 62.71(12)
C17 Ir1 C16 37.82(12)
C18 Ir1 C20 61.78(12)
C17 Ir1 C20 62.30(11)
C16 Ir1 C20 37.79(13)
C18 Ir1 C19 36.57(13)
C17 Ir1 C19 61.38(12)
C16 Ir1 C19 62.18(12)
C20 Ir1 C19 36.63(13)
C18 Ir1 Zr1 142.82(8)
C17 Ir1 Zr1 143.80(8)
C16 Ir1 Zr1 148.69(8)
C20 Ir1 Zr1 151.85(8)
C19 Ir1 Zr1 147.89(8)
N1 Zr1 C26 98.91(9)
N1 Zr1 C1 70.80(9)
C26 Zr1 C1 110.07(9)
N1 Zr1 C5 88.81(9)
C26 Zr1 C5 137.21(9)
C1 Zr1 C5 34.01(9)
N1 Zr1 C2 93.54(9)
C26 Zr1 C2 83.26(9)
C1 Zr1 C2 33.15(9)
C5 Zr1 C2 54.16(9)
N1 Zr1 C4 120.34(9)
C26 Zr1 C4 119.24(9)
C1 Zr1 C4 54.42(9)
C5 Zr1 C4 32.05(9)
C2 Zr1 C4 52.54(9)
N1 Zr1 O1 152.46(8)
C26 Zr1 O1 54.45(8)
C1 Zr1 O1 121.46(8)
C5 Zr1 O1 115.08(8)
C2 Zr1 O1 90.22(8)
C4 Zr1 O1 83.11(8)
N1 Zr1 C3 122.88(9)
C26 Zr1 C3 89.39(9)
C1 Zr1 C3 53.58(9)
C5 Zr1 C3 52.66(9)
C2 Zr1 C3 31.20(9)
C4 Zr1 C3 31.11(9)
O1 Zr1 C3 69.08(8)
N1 Zr1 Ir1 105.20(6)
C26 Zr1 Ir1 115.25(7)
C1 Zr1 Ir1 134.49(7)
C5 Zr1 Ir1 102.81(6)
C2 Zr1 Ir1 150.46(6)
C4 Zr1 Ir1 97.97(6)
O1 Zr1 Ir1 83.61(4)
C3 Zr1 Ir1 121.75(7)
N1 Zr1 Si1 33.36(6)
C26 Zr1 Si1 104.02(7)
C1 Zr1 Si1 37.73(7)
C5 Zr1 Si1 62.37(7)
C2 Zr1 Si1 61.99(7)
C4 Zr1 Si1 90.54(7)
O1 Zr1 Si1 148.25(5)
C3 Zr1 Si1 89.71(6)
Ir1 Zr1 Si1 128.128(17)
N1 Si1 C1 94.77(11)
N1 Si1 C11 116.39(15)
C1 Si1 C11 112.75(15)
N1 Si1 C10 116.49(14)
C1 Si1 C10 112.85(14)
C11 Si1 C10 103.91(17)
N1 Si1 Zr1 42.12(7)
C1 Si1 Zr1 53.09(8)
C11 Si1 Zr1 133.12(13)
C10 Si1 Zr1 122.92(12)
C12 N1 Si1 123.87(18)
C12 N1 Zr1 131.61(17)
Si1 N1 Zr1 104.52(10)
C27 O1 C32 120.4(2)
C27 O1 Zr1 90.28(14)
C32 O1 Zr1 143.5(2)
C31 O2 C33 118.7(3)
C2 C1 C5 106.0(2)
C2 C1 Si1 124.0(2)
C5 C1 Si1 122.4(2)
C2 C1 Zr1 77.85(15)
C5 C1 Zr1 74.14(15)
Si1 C1 Zr1 89.18(10)
C3 C2 C1 109.0(2)
C3 C2 C6 123.3(3)
C1 C2 C6 127.5(3)
C3 C2 Zr1 78.81(15)
C1 C2 Zr1 69.00(14)
C6 C2 Zr1 122.30(19)
C2 C3 C4 108.2(2)
C2 C3 C7 125.9(3)
C4 C3 C7 125.6(3)
C2 C3 Zr1 69.99(15)
C4 C3 Zr1 72.51(15)
C7 C3 Zr1 127.7(2)
C5 C4 C3 107.7(2)
C5 C4 C8 125.2(3)
C3 C4 C8 126.7(3)
C5 C4 Zr1 68.20(15)
C3 C4 Zr1 76.38(16)
C8 C4 Zr1 125.97(19)
C4 C5 C1 109.0(2)
C4 C5 C9 124.7(3)
C1 C5 C9 126.3(3)
C4 C5 Zr1 79.75(16)
C1 C5 Zr1 71.85(14)
C9 C5 Zr1 116.64(18)
N1 C12 C13 110.7(2)
N1 C12 C14 109.7(3)
C13 C12 C14 110.2(3)
N1 C12 C15 110.3(2)
C13 C12 C15 107.5(3)
C14 C12 C15 108.3(3)
C17 C16 C20 106.0(3)
C17 C16 C21 127.7(4)
C20 C16 C21 126.0(4)
C17 C16 Ir1 70.84(16)
C20 C16 Ir1 71.58(17)
C21 C16 Ir1 127.0(2)
C18 C17 C16 108.5(3)
C18 C17 C22 125.9(4)
C16 C17 C22 125.5(4)
C18 C17 Ir1 71.43(16)
C16 C17 Ir1 71.34(16)
C22 C17 Ir1 125.5(2)
C19 C18 C17 108.4(3)
C19 C18 C23 124.9(4)
C17 C18 C23 126.5(4)
C19 C18 Ir1 72.70(17)
C17 C18 Ir1 71.56(17)
C23 C18 Ir1 126.3(2)
C18 C19 C20 109.1(3)
C18 C19 C24 124.4(4)
C20 C19 C24 126.4(4)
C18 C19 Ir1 70.73(18)
C20 C19 Ir1 71.52(17)
C24 C19 Ir1 127.1(2)
C19 C20 C16 107.9(3)
C19 C20 C25 125.2(4)
C16 C20 C25 126.4(4)
C19 C20 Ir1 71.85(17)
C16 C20 Ir1 70.63(16)
C25 C20 Ir1 129.5(2)
C27 C26 C31 115.3(3)
C27 C26 Zr1 104.80(19)
C31 C26 Zr1 139.8(2)
C26 C27 C28 125.7(3)
C26 C27 O1 110.3(2)
C28 C27 O1 123.9(3)
C29 C28 C27 116.4(3)
C30 C29 C28 121.4(3)
C29 C30 C31 119.5(3)
O2 C31 C26 116.6(2)
O2 C31 C30 121.7(3)
C26 C31 C30 121.7(3)

loop_
_geom_bond_atom_site_label_1
_geom_bond_atom_site_label_2
_geom_bond_distance
Ir1 C18 2.211(3)
Ir1 C17 2.213(3)
Ir1 C16 2.220(3)
Ir1 C20 2.232(3)
Ir1 C19 2.236(3)
Ir1 Zr1 2.7776(3)
Zr1 N1 2.114(2)
Zr1 C26 2.318(3)
Zr1 C1 2.441(3)
Zr1 C5 2.471(3)
Zr1 C2 2.556(3)
Zr1 C4 2.619(3)
Zr1 O1 2.6311(19)
Zr1 C3 2.668(3)
Zr1 Si1 3.0522(8)
Si1 N1 1.734(2)
Si1 C1 1.868(3)
Si1 C11 1.877(3)
Si1 C10 1.885(3)
N1 C12 1.488(3)
O1 C27 1.398(4)
O1 C32 1.416(4)
O2 C31 1.369(4)
O2 C33 1.432(4)
C1 C2 1.430(4)
C1 C5 1.437(4)
C2 C3 1.409(4)
C2 C6 1.511(4)
C3 C4 1.418(4)
C3 C7 1.505(4)
C4 C5 1.412(4)
C4 C8 1.503(4)
C5 C9 1.516(4)
C12 C13 1.523(4)
C12 C14 1.529(4)
C12 C15 1.544(4)
C16 C17 1.436(5)
C16 C20 1.442(5)
C16 C21 1.496(5)
C17 C18 1.404(5)
C17 C22 1.503(5)
C18 C19 1.396(5)
C18 C23 1.518(5)
C19 C20 1.404(5)
C19 C24 1.507(5)
C20 C25 1.503(5)
C26 C27 1.381(4)
C26 C31 1.396(4)
C27 C28 1.387(4)
C28 C29 1.386(5)
C29 C30 1.380(5)
C30 C31 1.399(4)

loop_
_geom_torsion_atom_site_label_1
_geom_torsion_atom_site_label_2
_geom_torsion_atom_site_label_3
_geom_torsion_atom_site_label_4
_geom_torsion
C18 Ir1 Zr1 N1 91.45(17)
C17 Ir1 Zr1 N1 27.29(18)
C16 Ir1 Zr1 N1 -43.59(19)
C20 Ir1 Zr1 N1 -124.9(2)
C19 Ir1 Zr1 N1 157.91(19)
C18 Ir1 Zr1 C26 -160.75(18)
C17 Ir1 Zr1 C26 135.09(19)
C16 Ir1 Zr1 C26 64.2(2)
C20 Ir1 Zr1 C26 -17.1(2)
C19 Ir1 Zr1 C26 -94.3(2)
C18 Ir1 Zr1 C1 13.62(19)
C17 Ir1 Zr1 C1 -50.54(19)
C16 Ir1 Zr1 C1 -121.4(2)
C20 Ir1 Zr1 C1 157.3(2)
C19 Ir1 Zr1 C1 80.1(2)
C18 Ir1 Zr1 C5 -0.83(18)
C17 Ir1 Zr1 C5 -64.98(18)
C16 Ir1 Zr1 C5 -135.86(19)
C20 Ir1 Zr1 C5 142.8(2)
C19 Ir1 Zr1 C5 65.6(2)
C18 Ir1 Zr1 C2 -36.1(2)
C17 Ir1 Zr1 C2 -100.2(2)
C16 Ir1 Zr1 C2 -171.1(2)
C20 Ir1 Zr1 C2 107.6(2)
C19 Ir1 Zr1 C2 30.4(2)
C18 Ir1 Zr1 C4 -33.06(17)
C17 Ir1 Zr1 C4 -97.22(18)
C16 Ir1 Zr1 C4 -168.10(19)
C20 Ir1 Zr1 C4 110.6(2)
C19 Ir1 Zr1 C4 33.4(2)
C18 Ir1 Zr1 O1 -115.15(17)
C17 Ir1 Zr1 O1 -179.31(18)
C16 Ir1 Zr1 O1 109.81(19)
C20 Ir1 Zr1 O1 28.5(2)
C19 Ir1 Zr1 O1 -48.69(19)
C18 Ir1 Zr1 C3 -54.61(18)
C17 Ir1 Zr1 C3 -118.77(19)
C16 Ir1 Zr1 C3 170.4(2)
C20 Ir1 Zr1 C3 89.0(2)
C19 Ir1 Zr1 C3 11.8(2)
C18 Ir1 Zr1 Si1 63.95(16)
C17 Ir1 Zr1 Si1 -0.21(17)
C16 Ir1 Zr1 Si1 -71.09(18)
C20 Ir1 Zr1 Si1 -152.4(2)
C19 Ir1 Zr1 Si1 130.41(19)
C26 Zr1 Si1 N1 -84.90(13)
C1 Zr1 Si1 N1 170.32(16)
C5 Zr1 Si1 N1 138.80(13)
C2 Zr1 Si1 N1 -159.24(13)
C4 Zr1 Si1 N1 154.71(13)
O1 Zr1 Si1 N1 -127.57(14)
C3 Zr1 Si1 N1 -174.19(13)
Ir1 Zr1 Si1 N1 54.13(11)
N1 Zr1 Si1 C1 -170.32(16)
C26 Zr1 Si1 C1 104.78(13)
C5 Zr1 Si1 C1 -31.52(12)
C2 Zr1 Si1 C1 30.44(13)
C4 Zr1 Si1 C1 -15.61(12)
O1 Zr1 Si1 C1 62.11(14)
C3 Zr1 Si1 C1 15.49(12)
Ir1 Zr1 Si1 C1 -116.19(11)
N1 Zr1 Si1 C11 -82.7(2)
C26 Zr1 Si1 C11 -167.56(18)
C1 Zr1 Si1 C11 87.7(2)
C5 Zr1 Si1 C11 56.14(18)
C2 Zr1 Si1 C11 118.10(18)
C4 Zr1 Si1 C11 72.05(18)
O1 Zr1 Si1 C11 149.77(19)
C3 Zr1 Si1 C11 103.15(18)
Ir1 Zr1 Si1 C11 -28.53(17)
N1 Zr1 Si1 C10 94.38(18)
C26 Zr1 Si1 C10 9.48(16)
C1 Zr1 Si1 C10 -95.30(18)
C5 Zr1 Si1 C10 -126.82(16)
C2 Zr1 Si1 C10 -64.86(16)
C4 Zr1 Si1 C10 -110.91(16)
O1 Zr1 Si1 C10 -33.19(17)
C3 Zr1 Si1 C10 -79.81(16)
Ir1 Zr1 Si1 C10 148.51(14)
C1 Si1 N1 C12 -172.3(2)
C11 Si1 N1 C12 -54.0(3)
C10 Si1 N1 C12 69.2(3)
Zr1 Si1 N1 C12 179.9(3)
C1 Si1 N1 Zr1 7.75(12)
C11 Si1 N1 Zr1 126.09(15)
C10 Si1 N1 Zr1 -110.74(15)
C26 Zr1 N1 C12 -77.9(2)
C1 Zr1 N1 C12 173.8(3)
C5 Zr1 N1 C12 144.4(2)
C2 Zr1 N1 C12 -161.6(2)
C4 Zr1 N1 C12 150.4(2)
O1 Zr1 N1 C12 -64.3(3)
C3 Zr1 N1 C12 -173.0(2)
Ir1 Zr1 N1 C12 41.4(2)
Si1 Zr1 N1 C12 -179.9(3)
C26 Zr1 N1 Si1 102.00(11)
C1 Zr1 N1 Si1 -6.25(10)
C5 Zr1 N1 Si1 -35.71(11)
C2 Zr1 N1 Si1 18.27(12)
C4 Zr1 N1 Si1 -29.67(14)
O1 Zr1 N1 Si1 115.58(15)
C3 Zr1 N1 Si1 6.92(15)
Ir1 Zr1 N1 Si1 -138.66(8)
N1 Zr1 O1 C27 -14.3(2)
C26 Zr1 O1 C27 2.29(14)
C1 Zr1 O1 C27 95.57(16)
C5 Zr1 O1 C27 133.70(15)
C2 Zr1 O1 C27 83.84(15)
C4 Zr1 O1 C27 136.02(15)
C3 Zr1 O1 C27 107.31(15)
Ir1 Zr1 O1 C27 -125.12(14)
Si1 Zr1 O1 C27 56.22(18)
N1 Zr1 O1 C32 134.7(3)
C26 Zr1 O1 C32 151.2(3)
C1 Zr1 O1 C32 -115.5(3)
C5 Zr1 O1 C32 -77.4(3)
C2 Zr1 O1 C32 -127.2(3)
C4 Zr1 O1 C32 -75.0(3)
C3 Zr1 O1 C32 -103.7(3)
Ir1 Zr1 O1 C32 23.8(3)
Si1 Zr1 O1 C32 -154.8(3)
N1 Si1 C1 C2 -81.2(2)
C11 Si1 C1 C2 157.5(2)
C10 Si1 C1 C2 40.2(3)
Zr1 Si1 C1 C2 -74.7(2)
N1 Si1 C1 C5 64.1(2)
C11 Si1 C1 C5 -57.2(3)
C10 Si1 C1 C5 -174.5(2)
Zr1 Si1 C1 C5 70.6(2)
N1 Si1 C1 Zr1 -6.50(10)
C11 Si1 C1 Zr1 -127.74(15)
C10 Si1 C1 Zr1 114.90(14)
N1 Zr1 C1 C2 130.75(18)
C26 Zr1 C1 C2 38.02(18)
C5 Zr1 C1 C2 -110.8(2)
C4 Zr1 C1 C2 -74.19(17)
O1 Zr1 C1 C2 -21.83(19)
C3 Zr1 C1 C2 -35.49(16)
Ir1 Zr1 C1 C2 -136.56(14)
Si1 Zr1 C1 C2 125.1(2)
N1 Zr1 C1 C5 -118.48(17)
C26 Zr1 C1 C5 148.80(16)
C2 Zr1 C1 C5 110.8(2)
C4 Zr1 C1 C5 36.58(15)
O1 Zr1 C1 C5 88.94(16)
C3 Zr1 C1 C5 75.28(17)
Ir1 Zr1 C1 C5 -25.78(19)
Si1 Zr1 C1 C5 -124.10(19)
N1 Zr1 C1 Si1 5.62(9)
C26 Zr1 C1 Si1 -87.10(12)
C5 Zr1 C1 Si1 124.10(19)
C2 Zr1 C1 Si1 -125.1(2)
C4 Zr1 C1 Si1 160.68(15)
O1 Zr1 C1 Si1 -146.96(8)
C3 Zr1 C1 Si1 -160.62(15)
Ir1 Zr1 C1 Si1 98.32(10)
C5 C1 C2 C3 0.0(3)
Si1 C1 C2 C3 150.0(2)
Zr1 C1 C2 C3 69.37(19)
C5 C1 C2 C6 175.4(3)
Si1 C1 C2 C6 -34.6(4)
Zr1 C1 C2 C6 -115.3(3)
C5 C1 C2 Zr1 -69.35(17)
Si1 C1 C2 Zr1 80.62(18)
N1 Zr1 C2 C3 -161.39(17)
C26 Zr1 C2 C3 100.04(17)
C1 Zr1 C2 C3 -115.6(2)
C5 Zr1 C2 C3 -75.42(18)
C4 Zr1 C2 C3 -35.22(16)
O1 Zr1 C2 C3 45.91(16)
Ir1 Zr1 C2 C3 -31.5(2)
Si1 Zr1 C2 C3 -150.12(18)
N1 Zr1 C2 C1 -45.80(17)
C26 Zr1 C2 C1 -144.36(17)
C5 Zr1 C2 C1 40.17(16)
C4 Zr1 C2 C1 80.37(18)
O1 Zr1 C2 C1 161.50(16)
C3 Zr1 C2 C1 115.6(2)
Ir1 Zr1 C2 C1 84.1(2)
Si1 Zr1 C2 C1 -34.53(14)
N1 Zr1 C2 C6 76.1(2)
C26 Zr1 C2 C6 -22.5(2)
C1 Zr1 C2 C6 121.9(3)
C5 Zr1 C2 C6 162.1(3)
C4 Zr1 C2 C6 -157.7(3)
O1 Zr1 C2 C6 -76.6(2)
C3 Zr1 C2 C6 -122.5(3)
Ir1 Zr1 C2 C6 -153.96(18)
Si1 Zr1 C2 C6 87.4(2)
C1 C2 C3 C4 -0.1(3)
C6 C2 C3 C4 -175.7(3)
Zr1 C2 C3 C4 62.83(19)
C1 C2 C3 C7 174.4(3)
C6 C2 C3 C7 -1.2(4)
Zr1 C2 C3 C7 -122.6(3)
C1 C2 C3 Zr1 -62.95(18)
C6 C2 C3 Zr1 121.5(3)
N1 Zr1 C3 C2 22.3(2)
C26 Zr1 C3 C2 -77.94(17)
C1 Zr1 C3 C2 37.81(16)
C5 Zr1 C3 C2 80.68(18)
C4 Zr1 C3 C2 117.6(2)
O1 Zr1 C3 C2 -129.74(17)
Ir1 Zr1 C3 C2 162.39(14)
Si1 Zr1 C3 C2 26.09(16)
N1 Zr1 C3 C4 -95.34(18)
C26 Zr1 C3 C4 164.43(18)
C1 Zr1 C3 C4 -79.82(18)
C5 Zr1 C3 C4 -36.95(16)
C2 Zr1 C3 C4 -117.6(2)
O1 Zr1 C3 C4 112.63(18)
Ir1 Zr1 C3 C4 44.76(18)
Si1 Zr1 C3 C4 -91.54(16)
N1 Zr1 C3 C7 142.8(3)
C26 Zr1 C3 C7 42.6(3)
C1 Zr1 C3 C7 158.3(3)
C5 Zr1 C3 C7 -158.8(3)
C2 Zr1 C3 C7 120.5(3)
C4 Zr1 C3 C7 -121.8(3)
O1 Zr1 C3 C7 -9.2(3)
Ir1 Zr1 C3 C7 -77.1(3)
Si1 Zr1 C3 C7 146.6(3)
C2 C3 C4 C5 0.2(3)
C7 C3 C4 C5 -174.4(3)
Zr1 C3 C4 C5 61.40(18)
C2 C3 C4 C8 173.8(3)
C7 C3 C4 C8 -0.8(5)
Zr1 C3 C4 C8 -125.0(3)
C2 C3 C4 Zr1 -61.22(19)
C7 C3 C4 Zr1 124.2(3)
N1 Zr1 C4 C5 -11.44(19)
C26 Zr1 C4 C5 -133.68(16)
C1 Zr1 C4 C5 -38.91(16)
C2 Zr1 C4 C5 -80.44(17)
O1 Zr1 C4 C5 -176.04(16)
C3 Zr1 C4 C5 -115.8(2)
Ir1 Zr1 C4 C5 101.43(15)
Si1 Zr1 C4 C5 -27.23(15)
N1 Zr1 C4 C3 104.33(17)
C26 Zr1 C4 C3 -17.9(2)
C1 Zr1 C4 C3 76.85(18)
C5 Zr1 C4 C3 115.8(2)
C2 Zr1 C4 C3 35.32(16)
O1 Zr1 C4 C3 -60.28(16)
Ir1 Zr1 C4 C3 -142.80(16)
Si1 Zr1 C4 C3 88.53(16)
N1 Zr1 C4 C8 -129.9(3)
C26 Zr1 C4 C8 107.8(3)
C1 Zr1 C4 C8 -157.4(3)
C5 Zr1 C4 C8 -118.5(3)
C2 Zr1 C4 C8 161.1(3)
O1 Zr1 C4 C8 65.5(3)
C3 Zr1 C4 C8 125.7(3)
Ir1 Zr1 C4 C8 -17.1(3)
Si1 Zr1 C4 C8 -145.7(3)
C3 C4 C5 C1 -0.2(3)
C8 C4 C5 C1 -173.9(3)
Zr1 C4 C5 C1 66.61(18)
C3 C4 C5 C9 177.8(3)
C8 C4 C5 C9 4.1(4)
Zr1 C4 C5 C9 -115.4(3)
C3 C4 C5 Zr1 -66.78(19)
C8 C4 C5 Zr1 119.5(3)
C2 C1 C5 C4 0.1(3)
Si1 C1 C5 C4 -150.5(2)
Zr1 C1 C5 C4 -71.90(19)
C2 C1 C5 C9 -177.8(3)
Si1 C1 C5 C9 31.6(4)
Zr1 C1 C5 C9 110.2(3)
C2 C1 C5 Zr1 71.99(17)
Si1 C1 C5 Zr1 -78.60(17)
N1 Zr1 C5 C4 170.14(16)
C26 Zr1 C5 C4 68.3(2)
C1 Zr1 C5 C4 114.0(2)
C2 Zr1 C5 C4 74.91(17)
O1 Zr1 C5 C4 4.34(18)
C3 Zr1 C5 C4 35.82(15)
Ir1 Zr1 C5 C4 -84.54(15)
Si1 Zr1 C5 C4 148.90(17)
N1 Zr1 C5 C1 56.13(16)
C26 Zr1 C5 C1 -45.7(2)
C2 Zr1 C5 C1 -39.11(15)
C4 Zr1 C5 C1 -114.0(2)
O1 Zr1 C5 C1 -109.68(16)
C3 Zr1 C5 C1 -78.20(17)
Ir1 Zr1 C5 C1 161.45(14)
Si1 Zr1 C5 C1 34.88(14)
N1 Zr1 C5 C9 -66.0(2)
C26 Zr1 C5 C9 -167.9(2)
C1 Zr1 C5 C9 -122.1(3)
C2 Zr1 C5 C9 -161.2(3)
C4 Zr1 C5 C9 123.9(3)
O1 Zr1 C5 C9 128.2(2)
C3 Zr1 C5 C9 159.7(3)
Ir1 Zr1 C5 C9 39.3(2)
Si1 Zr1 C5 C9 -87.2(2)
Si1 N1 C12 C13 -153.1(2)
Zr1 N1 C12 C13 26.8(4)
Si1 N1 C12 C14 85.1(3)
Zr1 N1 C12 C14 -95.0(3)
Si1 N1 C12 C15 -34.1(3)
Zr1 N1 C12 C15 145.8(2)
C18 Ir1 C16 C17 -36.8(2)
C20 Ir1 C16 C17 -115.1(3)
C19 Ir1 C16 C17 -78.3(2)
Zr1 Ir1 C16 C17 114.5(2)
C18 Ir1 C16 C20 78.3(2)
C17 Ir1 C16 C20 115.1(3)
C19 Ir1 C16 C20 36.85(18)
Zr1 Ir1 C16 C20 -130.43(17)
C18 Ir1 C16 C21 -160.1(5)
C17 Ir1 C16 C21 -123.3(5)
C20 Ir1 C16 C21 121.6(5)
C19 Ir1 C16 C21 158.4(5)
Zr1 Ir1 C16 C21 -8.8(5)
C20 C16 C17 C18 -1.3(3)
C21 C16 C17 C18 -175.5(3)
Ir1 C16 C17 C18 62.1(2)
C20 C16 C17 C22 175.9(3)
C21 C16 C17 C22 1.7(5)
Ir1 C16 C17 C22 -120.7(3)
C20 C16 C17 Ir1 -63.38(19)
C21 C16 C17 Ir1 122.4(3)
C16 Ir1 C17 C18 -117.8(3)
C20 Ir1 C17 C18 -79.0(2)
C19 Ir1 C17 C18 -37.3(2)
Zr1 Ir1 C17 C18 115.4(2)
C18 Ir1 C17 C16 117.8(3)
C20 Ir1 C17 C16 38.81(19)
C19 Ir1 C17 C16 80.6(2)
Zr1 Ir1 C17 C16 -126.80(17)
C18 Ir1 C17 C22 -121.4(5)
C16 Ir1 C17 C22 120.8(5)
C20 Ir1 C17 C22 159.6(5)
C19 Ir1 C17 C22 -158.6(4)
Zr1 Ir1 C17 C22 -6.0(5)
C16 C17 C18 C19 1.7(3)
C22 C17 C18 C19 -175.4(3)
Ir1 C17 C18 C19 63.8(2)
C16 C17 C18 C23 176.0(3)
C22 C17 C18 C23 -1.1(5)
Ir1 C17 C18 C23 -122.0(3)
C16 C17 C18 Ir1 -62.1(2)
C22 C17 C18 Ir1 120.8(3)
C17 Ir1 C18 C19 -116.9(3)
C16 Ir1 C18 C19 -79.3(2)
C20 Ir1 C18 C19 -36.4(2)
Zr1 Ir1 C18 C19 125.12(18)
C16 Ir1 C18 C17 37.61(19)
C20 Ir1 C18 C17 80.5(2)
C19 Ir1 C18 C17 116.9(3)
Zr1 Ir1 C18 C17 -117.99(17)
C17 Ir1 C18 C23 122.2(5)
C16 Ir1 C18 C23 159.8(4)
C20 Ir1 C18 C23 -157.3(4)
C19 Ir1 C18 C23 -120.9(5)
Zr1 Ir1 C18 C23 4.2(5)
C17 C18 C19 C20 -1.5(3)
C23 C18 C19 C20 -175.9(3)
Ir1 C18 C19 C20 61.5(2)
C17 C18 C19 C24 174.5(3)
C23 C18 C19 C24 0.2(5)
Ir1 C18 C19 C24 -122.4(3)
C17 C18 C19 Ir1 -63.1(2)
C23 C18 C19 Ir1 122.6(3)
C17 Ir1 C19 C18 37.71(19)
C16 Ir1 C19 C18 80.9(2)
C20 Ir1 C19 C18 118.9(3)
Zr1 Ir1 C19 C18 -111.6(2)
C18 Ir1 C19 C20 -118.9(3)
C17 Ir1 C19 C20 -81.2(2)
C16 Ir1 C19 C20 -38.01(19)
Zr1 Ir1 C19 C20 129.56(18)
C18 Ir1 C19 C24 119.1(5)
C17 Ir1 C19 C24 156.8(5)
C16 Ir1 C19 C24 -160.1(5)
C20 Ir1 C19 C24 -122.1(5)
Zr1 Ir1 C19 C24 7.5(5)
C18 C19 C20 C16 0.7(3)
C24 C19 C20 C16 -175.2(3)
Ir1 C19 C20 C16 61.8(2)
C18 C19 C20 C25 172.9(3)
C24 C19 C20 C25 -3.1(5)
Ir1 C19 C20 C25 -126.1(3)
C18 C19 C20 Ir1 -61.0(2)
C24 C19 C20 Ir1 123.0(3)
C17 C16 C20 C19 0.3(3)
C21 C16 C20 C19 174.7(3)
Ir1 C16 C20 C19 -62.6(2)
C17 C16 C20 C25 -171.7(3)
C21 C16 C20 C25 2.6(5)
Ir1 C16 C20 C25 125.4(3)
C17 C16 C20 Ir1 62.88(19)
C21 C16 C20 Ir1 -122.8(3)
C18 Ir1 C20 C19 36.31(19)
C17 Ir1 C20 C19 78.4(2)
C16 Ir1 C20 C19 117.3(3)
Zr1 Ir1 C20 C19 -119.7(2)
C18 Ir1 C20 C16 -81.0(2)
C17 Ir1 C20 C16 -38.84(19)
C19 Ir1 C20 C16 -117.3(3)
Zr1 Ir1 C20 C16 123.0(2)
C18 Ir1 C20 C25 157.3(5)
C17 Ir1 C20 C25 -160.6(5)
C16 Ir1 C20 C25 -121.7(5)
C19 Ir1 C20 C25 121.0(5)
Zr1 Ir1 C20 C25 1.3(6)
N1 Zr1 C26 C27 169.93(17)
C1 Zr1 C26 C27 -117.35(18)
C5 Zr1 C26 C27 -92.1(2)
C2 Zr1 C26 C27 -97.52(18)
C4 Zr1 C26 C27 -57.7(2)
O1 Zr1 C26 C27 -2.40(15)
C3 Zr1 C26 C27 -66.85(18)
Ir1 Zr1 C26 C27 58.38(19)
Si1 Zr1 C26 C27 -156.40(16)
N1 Zr1 C26 C31 -6.1(3)
C1 Zr1 C26 C31 66.6(3)
C5 Zr1 C26 C31 91.9(3)
C2 Zr1 C26 C31 86.5(3)
C4 Zr1 C26 C31 126.3(3)
O1 Zr1 C26 C31 -178.4(3)
C3 Zr1 C26 C31 117.1(3)
Ir1 Zr1 C26 C31 -117.6(3)
Si1 Zr1 C26 C31 27.6(3)
C31 C26 C27 C28 0.7(4)
Zr1 C26 C27 C28 -176.5(2)
C31 C26 C27 O1 -178.9(2)
Zr1 C26 C27 O1 3.9(2)
C32 O1 C27 C26 -162.5(3)
Zr1 O1 C27 C26 -3.3(2)
C32 O1 C27 C28 17.9(4)
Zr1 O1 C27 C28 177.0(2)
C26 C27 C28 C29 -0.4(4)
O1 C27 C28 C29 179.2(2)
C27 C28 C29 C30 0.6(4)
C28 C29 C30 C31 -1.3(5)
C33 O2 C31 C26 170.8(3)
C33 O2 C31 C30 -9.2(4)
C27 C26 C31 O2 178.7(2)
Zr1 C26 C31 O2 -5.6(4)
C27 C26 C31 C30 -1.3(4)
Zr1 C26 C31 C30 174.4(2)
C29 C30 C31 O2 -178.4(3)
C29 C30 C31 C26 1.6(4)
